data_4506799
loop_
_publ_author_name
'Vangala, Venu R.'
'Chow, Pui Shan'
'Tan, Reginald B. H.'

_publ_section_title
;
 Co-Crystals and Co-Crystal Hydrates of the Antibiotic Nitrofurantoin:
 Structural Studies and Physicochemical Properties
;
_journal_issue 12
_journal_name_full 'Crystal Growth &amp; Design'
_journal_page_first 5925
_journal_paper_doi 10.1021/cg300887p
_journal_volume 12
_journal_year 2012
_chemical_formula_moiety 'C8 H6 N4 O5, C7 H7 N O2'
_chemical_formula_sum 'C15 H13 N5 O7'
_chemical_formula_weight 375.30
_chemical_name_common
;
 1:1 Cocrystal of nitrofurantoin and 4-aminobenzoic acid
;
_chemical_name_systematic
;
 1:1 Cocrystal of nitrofurantoin and 4-aminobenzoic acid
;
_space_group_IT_number 2
_symmetry_cell_setting triclinic
_symmetry_space_group_name_Hall '-P 1'
_symmetry_space_group_name_H-M 'P -1'
_atom_sites_solution_hydrogens geom
_atom_sites_solution_primary direct
_atom_sites_solution_secondary difmap
_audit_creation_method SHELXL-97
_cell_angle_alpha 92.64(3)
_cell_angle_beta 91.81(3)
_cell_angle_gamma 102.47(3)
_cell_formula_units_Z 2
_cell_length_a 6.7539(14)
_cell_length_b 7.4546(15)
_cell_length_c 16.032(3)
_cell_measurement_reflns_used 4496
_cell_measurement_temperature 110(2)
_cell_measurement_theta_max 31.2053
_cell_measurement_theta_min 2.5459
_cell_volume 786.6(3)
_computing_cell_refinement 'CrystalClear (Rigaku Inc., 2007)'
_computing_data_collection 'CrystalClear (Rigaku Inc., 2007)'
_computing_data_reduction 'CrystalClear (Rigaku Inc., 2007)'
_computing_structure_refinement 'SHELXL-97 (Sheldrick, 1997)'
_computing_structure_solution 'SHELXS-97 (Sheldrick, 1990)'
_diffrn_ambient_temperature 110(2)
_diffrn_measured_fraction_theta_full 0.995
_diffrn_measured_fraction_theta_max 0.995
_diffrn_measurement_device_type 'Rigaku Saturn CCD area detector'
_diffrn_measurement_method '\w scans'
_diffrn_radiation_monochromator graphite
_diffrn_radiation_source 'fine-focus sealed tube'
_diffrn_radiation_type MoK\a
_diffrn_radiation_wavelength 0.71073
_diffrn_reflns_av_R_equivalents 0.0332
_diffrn_reflns_av_sigmaI/netI 0.0325
_diffrn_reflns_limit_h_max 8
_diffrn_reflns_limit_h_min -8
_diffrn_reflns_limit_k_max 7
_diffrn_reflns_limit_k_min -8
_diffrn_reflns_limit_l_max 19
_diffrn_reflns_limit_l_min -18
_diffrn_reflns_number 8995
_diffrn_reflns_theta_full 25.00
_diffrn_reflns_theta_max 25.00
_diffrn_reflns_theta_min 1.27
_exptl_absorpt_coefficient_mu 0.129
_exptl_absorpt_correction_T_max 0.9860
_exptl_absorpt_correction_T_min 0.9722
_exptl_absorpt_correction_type multi-scan
_exptl_absorpt_process_details '(SADABS, Rigaku 2007)'
_exptl_crystal_colour Orange
_exptl_crystal_density_diffrn 1.585
_exptl_crystal_density_method 'not measured'
_exptl_crystal_description Needle
_exptl_crystal_F_000 388
_exptl_crystal_size_max 0.22
_exptl_crystal_size_mid 0.11
_exptl_crystal_size_min 0.11
_refine_diff_density_max 0.260
_refine_diff_density_min -0.257
_refine_diff_density_rms 0.057
_refine_ls_extinction_method none
_refine_ls_goodness_of_fit_ref 1.145
_refine_ls_hydrogen_treatment mixed
_refine_ls_matrix_type full
_refine_ls_number_parameters 264
_refine_ls_number_reflns 2748
_refine_ls_number_restraints 0
_refine_ls_restrained_S_all 1.145
_refine_ls_R_factor_all 0.0603
_refine_ls_R_factor_gt 0.0524
_refine_ls_shift/su_max 0.000
_refine_ls_shift/su_mean 0.000
_refine_ls_structure_factor_coef Fsqd
_refine_ls_weighting_details 'calc w=1/[\s^2^(Fo^2^)+(0.0599P)^2^+0.4245P] where P=(Fo^2^+2Fc^2^)/3'
_refine_ls_weighting_scheme calc
_refine_ls_wR_factor_gt 0.1221
_refine_ls_wR_factor_ref 0.1319
_reflns_number_gt 2460
_reflns_number_total 2748
_reflns_threshold_expression >2sigma(I)
_cod_data_source_file cg300887p_si_001.cif
_cod_data_source_block NF-4-aminobenzoicacid(1:1)
_cod_depositor_comments
;
The following automatic conversions were performed:

'_symmetry_cell_setting' value 'Triclinic' changed to 'triclinic'
according to /home/saulius/struct/CIF-dictionaries/cif_core.dic
dictionary named 'cif_core.dic' version 2.4.2 from 2011-04-26.

Automatic conversion script
Id: cif_fix_values 1891 2012-01-12 08:04:46Z andrius 
;
_cod_original_sg_symbol_H-M P-1
_cod_database_code 4506799

loop_
_symmetry_equiv_pos_as_xyz
'x, y, z'
'-x, -y, -z'

loop_
_atom_site_label
_atom_site_type_symbol
_atom_site_fract_x
_atom_site_fract_y
_atom_site_fract_z
_atom_site_U_iso_or_equiv
_atom_site_adp_type
_atom_site_occupancy
_atom_site_symmetry_multiplicity
_atom_site_calc_flag
_atom_site_refinement_flags
O1 O 0.1112(2) 0.0763(2) 0.39623(9) 0.0249(4) Uani 1 1 d .
O4 O -0.4951(2) -0.2562(2) 0.22491(10) 0.0310(4) Uani 1 1 d .
O5 O -0.2274(2) -0.4798(2) -0.00587(10) 0.0283(4) Uani 1 1 d .
N2 N -0.0777(3) -0.1435(2) 0.26086(11) 0.0223(4) Uani 1 1 d .
N3 N -0.1616(3) -0.2375(2) 0.18841(11) 0.0219(4) Uani 1 1 d .
O2 O -0.0038(3) 0.2796(2) 0.51543(11) 0.0359(4) Uani 1 1 d .
N4 N -0.4078(3) -0.3835(3) 0.10006(12) 0.0248(4) Uani 1 1 d .
O3 O 0.3088(3) 0.3685(3) 0.56693(11) 0.0451(5) Uani 1 1 d .
C8 C -0.0580(3) -0.3030(3) 0.11842(13) 0.0225(5) Uani 1 1 d .
H6A H 0.0267 -0.3884 0.1366 0.027 Uiso 1 1 calc R
H6B H 0.0279 -0.1996 0.0909 0.027 Uiso 1 1 calc R
C5 C 0.1161(3) -0.1126(3) 0.26961(14) 0.0226(5) Uani 1 1 d .
C1 C 0.2212(3) -0.0070(3) 0.34167(14) 0.0236(5) Uani 1 1 d .
C3 C 0.4419(4) 0.1517(3) 0.43901(15) 0.0281(5) Uani 1 1 d .
H2B H 0.5629 0.2055 0.4708 0.034 Uiso 1 1 calc R
C6 C -0.3682(3) -0.2870(3) 0.17768(14) 0.0241(5) Uani 1 1 d .
N1 N 0.1792(3) 0.2791(3) 0.51596(13) 0.0321(5) Uani 1 1 d .
C2 C 0.4223(3) 0.0335(3) 0.36597(14) 0.0257(5) Uani 1 1 d .
H3A H 0.5282 -0.0092 0.3392 0.031 Uiso 1 1 calc R
C7 C -0.2348(3) -0.4010(3) 0.06165(14) 0.0233(5) Uani 1 1 d .
C4 C 0.2516(4) 0.1715(3) 0.45372(14) 0.0261(5) Uani 1 1 d .
O6 O 0.7473(2) 0.0376(2) 0.02717(10) 0.0307(4) Uani 1 1 d .
N5 N 1.2208(3) 0.5053(3) 0.34651(13) 0.0294(5) Uani 1 1 d .
C9 C 0.8254(3) 0.2148(3) 0.15576(14) 0.0242(5) Uani 1 1 d .
O7 O 0.4953(3) 0.1246(3) 0.09505(11) 0.0354(4) Uani 1 1 d .
C13 C 0.8809(4) 0.3802(3) 0.29076(14) 0.0268(5) Uani 1 1 d .
H13A H 0.8272 0.4256 0.3395 0.032 Uiso 1 1 calc R
C12 C 1.0914(4) 0.4106(3) 0.28320(14) 0.0246(5) Uani 1 1 d .
C10 C 1.0354(3) 0.2391(3) 0.14968(15) 0.0244(5) Uani 1 1 d .
H10A H 1.0885 0.1880 0.1022 0.029 Uiso 1 1 calc R
C14 C 0.7518(4) 0.2851(3) 0.22799(14) 0.0266(5) Uani 1 1 d .
H14A H 0.6093 0.2666 0.2338 0.032 Uiso 1 1 calc R
C15 C 0.6877(3) 0.1191(3) 0.08824(14) 0.0252(5) Uani 1 1 d .
C11 C 1.1664(3) 0.3364(3) 0.21181(14) 0.0250(5) Uani 1 1 d .
H11A H 1.3088 0.3535 0.2062 0.030 Uiso 1 1 calc R
H5Z H 1.164(5) 0.577(4) 0.384(2) 0.054(9) Uiso 1 1 d .
H7 H 0.405(6) 0.066(5) 0.045(2) 0.081(12) Uiso 1 1 d .
H4 H -0.537(6) -0.433(5) 0.077(2) 0.070(11) Uiso 1 1 d .
H5Y H 1.350(5) 0.552(4) 0.3352(18) 0.046(8) Uiso 1 1 d .
H5 H 0.210(3) -0.151(3) 0.2301(14) 0.018(6) Uiso 1 1 d .

loop_
_atom_site_aniso_label
_atom_site_aniso_U_11
_atom_site_aniso_U_22
_atom_site_aniso_U_33
_atom_site_aniso_U_23
_atom_site_aniso_U_13
_atom_site_aniso_U_12
O1 0.0251(8) 0.0257(8) 0.0234(8) -0.0018(6) 0.0006(6) 0.0050(7)
O4 0.0217(9) 0.0384(10) 0.0319(9) -0.0085(7) 0.0039(7) 0.0065(7)
O5 0.0254(9) 0.0371(9) 0.0213(9) -0.0048(7) -0.0002(6) 0.0062(7)
N2 0.0247(10) 0.0193(9) 0.0216(10) -0.0015(7) -0.0016(7) 0.0029(7)
N3 0.0196(9) 0.0236(10) 0.0214(10) -0.0042(7) 0.0005(7) 0.0037(7)
O2 0.0386(11) 0.0362(10) 0.0348(10) 0.0006(8) 0.0089(8) 0.0118(8)
N4 0.0201(10) 0.0290(11) 0.0246(10) -0.0022(8) 0.0019(8) 0.0044(8)
O3 0.0496(12) 0.0450(11) 0.0359(11) -0.0178(9) -0.0053(9) 0.0047(9)
C8 0.0207(11) 0.0245(12) 0.0215(11) 0.0001(9) 0.0010(8) 0.0033(9)
C5 0.0220(12) 0.0224(12) 0.0240(12) -0.0001(9) 0.0012(9) 0.0061(9)
C1 0.0257(12) 0.0221(11) 0.0234(12) 0.0003(9) 0.0027(9) 0.0060(9)
C3 0.0299(13) 0.0279(12) 0.0247(12) 0.0020(10) -0.0031(9) 0.0029(10)
C6 0.0216(11) 0.0226(11) 0.0272(12) -0.0005(9) 0.0019(9) 0.0033(9)
N1 0.0395(13) 0.0289(11) 0.0273(11) -0.0018(9) 0.0019(9) 0.0068(9)
C2 0.0234(12) 0.0274(12) 0.0257(12) -0.0003(9) 0.0001(9) 0.0050(9)
C7 0.0255(12) 0.0223(11) 0.0220(12) 0.0040(9) 0.0017(9) 0.0044(9)
C4 0.0333(13) 0.0221(12) 0.0214(12) -0.0007(9) 0.0008(9) 0.0034(10)
O6 0.0273(9) 0.0333(9) 0.0305(9) -0.0051(7) 0.0006(7) 0.0059(7)
N5 0.0281(12) 0.0301(11) 0.0283(11) -0.0006(9) -0.0024(9) 0.0035(9)
C9 0.0266(12) 0.0202(11) 0.0262(12) 0.0044(9) 0.0020(9) 0.0054(9)
O7 0.0219(9) 0.0484(11) 0.0352(10) -0.0067(8) -0.0007(7) 0.0080(8)
C13 0.0289(13) 0.0296(13) 0.0224(12) 0.0037(10) 0.0036(9) 0.0065(10)
C12 0.0276(12) 0.0229(12) 0.0233(12) 0.0050(9) -0.0022(9) 0.0052(9)
C10 0.0253(12) 0.0218(11) 0.0276(12) 0.0033(9) 0.0023(9) 0.0075(9)
C14 0.0218(11) 0.0305(13) 0.0281(13) 0.0033(10) 0.0018(9) 0.0064(10)
C15 0.0252(12) 0.0231(12) 0.0279(13) 0.0032(9) 0.0034(9) 0.0057(9)
C11 0.0207(11) 0.0252(12) 0.0300(13) 0.0053(10) 0.0015(9) 0.0059(9)

loop_
_atom_type_symbol
_atom_type_description
_atom_type_scat_dispersion_real
_atom_type_scat_dispersion_imag
_atom_type_scat_source
C C 0.0033 0.0016 'International Tables Vol C Tables 4.2.6.8 and 6.1.1.4'
H H 0.0000 0.0000 'International Tables Vol C Tables 4.2.6.8 and 6.1.1.4'
N N 0.0061 0.0033 'International Tables Vol C Tables 4.2.6.8 and 6.1.1.4'
O O 0.0106 0.0060 'International Tables Vol C Tables 4.2.6.8 and 6.1.1.4'

loop_
_geom_angle_atom_site_label_1
_geom_angle_atom_site_label_2
_geom_angle_atom_site_label_3
_geom_angle
C4 O1 C1 104.56(17)
C5 N2 N3 116.12(19)
C6 N3 N2 119.19(18)
C6 N3 C8 112.47(17)
N2 N3 C8 128.29(17)
C7 N4 C6 112.64(19)
N3 C8 C7 101.68(17)
N2 C5 C1 120.8(2)
C2 C1 O1 110.8(2)
C2 C1 C5 130.7(2)
O1 C1 C5 118.47(19)
C4 C3 C2 105.3(2)
O4 C6 N3 128.2(2)
O4 C6 N4 125.6(2)
N3 C6 N4 106.15(19)
O2 N1 O3 125.0(2)
O2 N1 C4 119.1(2)
O3 N1 C4 115.9(2)
C1 C2 C3 106.5(2)
O5 C7 N4 125.7(2)
O5 C7 C8 127.2(2)
N4 C7 C8 107.05(19)
C3 C4 O1 112.9(2)
C3 C4 N1 130.7(2)
O1 C4 N1 116.3(2)
C10 C9 C14 118.2(2)
C10 C9 C15 120.6(2)
C14 C9 C15 121.2(2)
C14 C13 C12 120.3(2)
N5 C12 C13 120.2(2)
N5 C12 C11 121.2(2)
C13 C12 C11 118.6(2)
C11 C10 C9 120.7(2)
C13 C14 C9 121.5(2)
O6 C15 O7 121.7(2)
O6 C15 C9 122.6(2)
O7 C15 C9 115.7(2)
C10 C11 C12 120.6(2)

loop_
_geom_bond_atom_site_label_1
_geom_bond_atom_site_label_2
_geom_bond_distance
O1 C4 1.358(3)
O1 C1 1.376(3)
O4 C6 1.213(3)
O5 C7 1.215(3)
N2 C5 1.281(3)
N2 N3 1.369(3)
N3 C6 1.367(3)
N3 C8 1.461(3)
O2 N1 1.237(3)
N4 C7 1.366(3)
N4 C6 1.397(3)
O3 N1 1.237(3)
C8 C7 1.510(3)
C5 C1 1.443(3)
C1 C2 1.366(3)
C3 C4 1.352(3)
C3 C2 1.418(3)
N1 C4 1.416(3)
O6 C15 1.251(3)
N5 C12 1.380(3)
C9 C10 1.398(3)
C9 C14 1.398(3)
C9 C15 1.457(3)
O7 C15 1.317(3)
C13 C14 1.374(3)
C13 C12 1.401(3)
C12 C11 1.404(3)
C10 C11 1.379(3)
